data_2019859
loop_
_publ_author_name
'Wattanakanjana, Yupa'
'Nimthong-Rold\'an, Arunpatcha'
'Ratthiwan, Janejira'

_publ_section_title
;
 Crystal structure of
 [1,3-bis(diphenylphosphanyl)propane-\k2P,P&#x2032;](N,N&#x2032;-dimethylthiourea-\kS)(thiocyanato-\kN)copper(I)
;
_journal_coeditor_code LH5751
_journal_issue 3
_journal_name_full 'Acta Crystallographica Section E Crystallographic Communications'
_journal_page_first m61
_journal_paper_doi 10.1107/S2056989015002479
_journal_volume 71
_journal_year 2015
_chemical_formula_iupac '[Cu (N C S) (C3 H8 N2 S) (C27 H26 P2)]'
_chemical_formula_moiety 'C31 H34 Cu N3 P2 S2'
_chemical_formula_sum 'C31 H34 Cu N3 P2 S2'
_chemical_formula_weight 638.21
_chemical_name_systematic
'[1,3-Bis(diphenylphosphanyl)propane-\k^2^<i>P</i>,<i>P</i>'](<i>N</i>,<i>N</i>'-dimethylthiourea-\k<i>S</i>)(thiocyanato-\k<i>N</i>)copper(I)'
_space_group_crystal_system monoclinic
_space_group_IT_number 4
_space_group_name_Hall 'P 2yb'
_space_group_name_H-M_alt 'P 1 21 1'
_symmetry_space_group_name_Hall 'P 2yb'
_symmetry_space_group_name_H-M 'P 1 21 1'
_atom_sites_solution_hydrogens geom
_atom_sites_solution_primary direct
_atom_sites_solution_secondary difmap
_audit_creation_method SHELXL-2014/7
_cell_angle_alpha 90
_cell_angle_beta 110.022(2)
_cell_angle_gamma 90
_cell_formula_units_Z 4
_cell_length_a 9.9727(15)
_cell_length_b 31.971(5)
_cell_length_c 10.2162(15)
_cell_measurement_reflns_used 986
_cell_measurement_temperature 100(2)
_cell_measurement_theta_max 29.6198
_cell_measurement_theta_min 2.8936
_cell_volume 3060.4(8)
_computing_cell_refinement
;
SAINT (Bruker, 2013)
;
_computing_data_collection
;
APEX2 (Bruker, 2013)
;
_computing_data_reduction
;
SAINT (Bruker, 2013)
;
_computing_molecular_graphics
;
Mercury (Macrae, 2008)
;
_computing_publication_material
;
SHELXL97 (Sheldrick, 2008) and publCIF (Westrip, 2010)
;
_computing_structure_refinement
;
SHELXL2014 (Sheldrick, 2015) and
<i>SHELXLE</i> (H\"ubschle <i>et al.</i>,  2011)
;
_computing_structure_solution
;
SHELXS97 (Sheldrick, 2008)
;
_diffrn_ambient_temperature 100(2)
_diffrn_measured_fraction_theta_full 0.962
_diffrn_measured_fraction_theta_max 0.772
_diffrn_measurement_device_type 'Bruker APEXII CCD'
_diffrn_measurement_method '\w and \f scans'
_diffrn_radiation_monochromator graphite
_diffrn_radiation_type MoK\a
_diffrn_radiation_wavelength 0.71073
_diffrn_reflns_av_R_equivalents 0.0267
_diffrn_reflns_limit_h_max 13
_diffrn_reflns_limit_h_min -14
_diffrn_reflns_limit_k_max 44
_diffrn_reflns_limit_k_min -45
_diffrn_reflns_limit_l_max 12
_diffrn_reflns_limit_l_min -13
_diffrn_reflns_number 24402
_diffrn_reflns_theta_full 25.242
_diffrn_reflns_theta_max 31.554
_diffrn_reflns_theta_min 2.122
_exptl_absorpt_coefficient_mu 0.980
_exptl_absorpt_correction_T_max 0.7463
_exptl_absorpt_correction_T_min 0.5658
_exptl_absorpt_correction_type multi-scan
_exptl_absorpt_process_details
;
SADABS (Bruker, 2013)
;
_exptl_crystal_colour colourless
_exptl_crystal_density_diffrn 1.385
_exptl_crystal_description prism
_exptl_crystal_F_000 1328
_exptl_crystal_size_max 0.440
_exptl_crystal_size_mid 0.420
_exptl_crystal_size_min 0.260
_refine_diff_density_max 1.320
_refine_diff_density_min -0.688
_refine_ls_abs_structure_details
;
Refined as an inversion twin.
;
_refine_ls_abs_structure_Flack 0.158(14)
_refine_ls_extinction_method none
_refine_ls_goodness_of_fit_ref 1.061
_refine_ls_hydrogen_treatment constr
_refine_ls_matrix_type full
_refine_ls_number_parameters 744
_refine_ls_number_reflns 13908
_refine_ls_number_restraints 140
_refine_ls_restrained_S_all 1.056
_refine_ls_R_factor_all 0.0511
_refine_ls_R_factor_gt 0.0454
_refine_ls_shift/su_max 0.001
_refine_ls_shift/su_mean 0.000
_refine_ls_structure_factor_coef Fsqd
_refine_ls_weighting_details 'w=1/[\s^2^(Fo^2^)+(0.0442P)^2^+4.2761P] where P=(Fo^2^+2Fc^2^)/3'
_refine_ls_weighting_scheme calc
_refine_ls_wR_factor_gt 0.1084
_refine_ls_wR_factor_ref 0.1106
_reflns_number_gt 12457
_reflns_number_total 13908
_reflns_threshold_expression I>2\s(I)
_cod_data_source_file lh5751sup1.cf
_cod_data_source_block I
_cod_database_code 2019859
_cod_database_fobs_code 2019859
_shelx_space_group_comment
;
The symmetry employed for this shelxl refinement is uniquely defined
by the following loop, which should always be used as a source of
symmetry information in preference to the above space-group names.
They are only intended as comments.
;
_shelx_estimated_absorpt_t_min 0.672
_shelx_estimated_absorpt_t_max 0.785

loop_
_space_group_symop_operation_xyz
'x, y, z'
'-x, y+1/2, -z'

loop_
_atom_site_type_symbol
_atom_site_label
_atom_site_fract_x
_atom_site_fract_y
_atom_site_fract_z
_atom_site_U_iso_or_equiv
_atom_site_adp_type
_atom_site_calc_flag
_atom_site_occupancy
_atom_site_disorder_assembly
_atom_site_disorder_group
Cu Cu1 0.23083(6) 0.48822(2) 0.95389(7) 0.01440(14) Uani d 1 . .
S S1 0.29244(14) 0.55158(4) 0.85602(16) 0.0173(3) Uani d 1 . .
S S2 0.24387(16) 0.52907(5) 1.40265(17) 0.0247(3) Uani d 1 . .
P P1 0.05689(13) 0.46187(4) 0.77085(16) 0.0139(3) Uani d 1 . .
P P2 0.41776(13) 0.45185(4) 0.93301(15) 0.0128(3) Uani d 1 . .
N N1 0.5053(5) 0.60594(15) 0.9529(6) 0.0244(11) Uani d 1 . .
H H1 0.5669 0.6201 1.0210 0.029 Uiso calc 1 . .
N N2 0.4300(5) 0.57410(15) 1.1162(6) 0.0244(12) Uani d 1 . .
H H2 0.3690 0.5572 1.1342 0.029 Uiso calc 1 . .
N N3 0.2224(5) 0.50129(15) 1.1380(6) 0.0201(11) Uani d 1 . .
C C1 0.4191(5) 0.57906(15) 0.9854(6) 0.0167(12) Uani d 1 . .
C C2 0.5035(9) 0.6131(2) 0.8124(9) 0.0425(19) Uani d 1 . .
H H2C 0.5120 0.5863 0.7693 0.064 Uiso calc 1 . .
H H2D 0.5836 0.6313 0.8151 0.064 Uiso calc 1 . .
H H2E 0.4135 0.6267 0.7578 0.064 Uiso calc 1 . .
S S2B -0.24826(15) 0.67958(5) 1.13983(16) 0.0219(3) Uani d 1 . .
C C1B -0.0620(17) 0.6408(6) 0.7188(12) 0.0139(19) Uani d 0.639(11) A 1
N N2B -0.0397(12) 0.6469(4) 0.8525(12) 0.019(2) Uani d 0.639(11) A 1
H H2L -0.1034 0.6619 0.8737 0.022 Uiso calc 0.639(11) A 1
C C3B 0.0815(14) 0.6310(4) 0.9691(15) 0.032(3) Uani d 0.639(11) A 1
H H3BA 0.0888 0.6006 0.9598 0.048 Uiso calc 0.639(11) A 1
H H3BB 0.0670 0.6373 1.0571 0.048 Uiso calc 0.639(11) A 1
H H3BC 0.1696 0.6443 0.9682 0.048 Uiso calc 0.639(11) A 1
N N1B 0.0284(14) 0.6167(4) 0.6824(12) 0.023(2) Uani d 0.639(11) A 1
H H1B 0.1064 0.6080 0.7480 0.027 Uiso calc 0.639(11) A 1
C C2B 0.0045(15) 0.6042(5) 0.5409(13) 0.042(3) Uani d 0.639(11) A 1
H H2F -0.0854 0.5887 0.5050 0.063 Uiso calc 0.639(11) A 1
H H2G 0.0833 0.5863 0.5381 0.063 Uiso calc 0.639(11) A 1
H H2H -0.0007 0.6291 0.4834 0.063 Uiso calc 0.639(11) A 1
C C1C -0.060(3) 0.6427(12) 0.751(3) 0.0139(19) Uani d 0.361(11) A 2
N N2C -0.061(2) 0.6389(7) 0.881(2) 0.019(2) Uani d 0.361(11) A 2
H H2M -0.1332 0.6495 0.9012 0.022 Uiso calc 0.361(11) A 2
C C3C 0.053(3) 0.6174(7) 0.990(3) 0.032(3) Uani d 0.361(11) A 2
H H3BD 0.0438 0.5871 0.9744 0.048 Uiso calc 0.361(11) A 2
H H3BE 0.0473 0.6241 1.0811 0.048 Uiso calc 0.361(11) A 2
H H3BF 0.1459 0.6266 0.9864 0.048 Uiso calc 0.361(11) A 2
N N1C 0.045(3) 0.6249(8) 0.720(2) 0.023(2) Uani d 0.361(11) A 2
H H1C 0.1130 0.6126 0.7876 0.027 Uiso calc 0.361(11) A 2
C C2C 0.056(3) 0.6241(8) 0.584(2) 0.042(3) Uani d 0.361(11) A 2
H H2I -0.0264 0.6093 0.5193 0.063 Uiso calc 0.361(11) A 2
H H2J 0.1439 0.6096 0.5876 0.063 Uiso calc 0.361(11) A 2
H H2K 0.0580 0.6528 0.5506 0.063 Uiso calc 0.361(11) A 2
P P2B -0.08332(14) 0.76514(4) 0.67173(16) 0.0140(3) Uani d 1 . .
C C3 0.5364(7) 0.5947(2) 1.2340(8) 0.0344(16) Uani d 1 . .
H H3A 0.6323 0.5878 1.2343 0.052 Uiso calc 1 . .
H H3B 0.5260 0.5851 1.3211 0.052 Uiso calc 1 . .
H H3C 0.5224 0.6251 1.2256 0.052 Uiso calc 1 . .
N N3B -0.2716(5) 0.71589(15) 0.8829(6) 0.0246(12) Uani d 1 . .
C C4 0.2307(5) 0.51225(16) 1.2477(6) 0.0158(12) Uani d 1 . .
C C11 -0.1138(19) 0.4900(4) 0.698(3) 0.0175(17) Uani d 0.639(11) A 1
C C12 -0.2334(19) 0.4711(4) 0.604(2) 0.016(3) Uani d 0.639(11) A 1
H H12 -0.2279 0.4434 0.5723 0.020 Uiso calc 0.639(11) A 1
C C13 -0.3634(19) 0.4934(4) 0.555(2) 0.016(3) Uani d 0.639(11) A 1
H H13 -0.4469 0.4800 0.4949 0.019 Uiso calc 0.639(11) A 1
C C14 -0.3700(15) 0.5338(5) 0.594(2) 0.025(3) Uani d 0.639(11) A 1
H H14 -0.4554 0.5494 0.5538 0.030 Uiso calc 0.639(11) A 1
C C15 -0.2522(10) 0.5522(3) 0.6918(13) 0.023(3) Uani d 0.639(11) A 1
H H15 -0.2591 0.5798 0.7233 0.028 Uiso calc 0.639(11) A 1
C C16 -0.1228(11) 0.5302(3) 0.7446(13) 0.022(3) Uani d 0.639(11) A 1
H H16 -0.0422 0.5428 0.8119 0.027 Uiso calc 0.639(11) A 1
C C11C -0.113(3) 0.4881(7) 0.688(5) 0.0175(17) Uani d 0.361(11) A 2
C C12C -0.237(3) 0.4653(8) 0.625(5) 0.016(3) Uani d 0.361(11) A 2
H H12C -0.2342 0.4356 0.6240 0.020 Uiso calc 0.361(11) A 2
C C13C -0.367(3) 0.4861(8) 0.564(5) 0.016(3) Uani d 0.361(11) A 2
H H13C -0.4513 0.4704 0.5204 0.020 Uiso calc 0.361(11) A 2
C C14C -0.373(3) 0.5281(9) 0.567(5) 0.025(3) Uani d 0.361(11) A 2
H H14C -0.4628 0.5416 0.5295 0.030 Uiso calc 0.361(11) A 2
C C15C -0.2497(18) 0.5521(5) 0.623(2) 0.023(3) Uani d 0.361(11) A 2
H H15C -0.2531 0.5818 0.6161 0.028 Uiso calc 0.361(11) A 2
C C16C -0.120(2) 0.5312(7) 0.691(3) 0.022(3) Uani d 0.361(11) A 2
H H16C -0.0363 0.5468 0.7383 0.027 Uiso calc 0.361(11) A 2
C C21 -0.0031(5) 0.40938(15) 0.7913(6) 0.0136(11) Uani d 1 . .
S S1B -0.20509(16) 0.66393(4) 0.60428(19) 0.0275(4) Uani d 1 . .
Cu Cu1B -0.26535(6) 0.72732(2) 0.69714(7) 0.01687(16) Uani d 1 . .
P P1B -0.44267(14) 0.74965(4) 0.50908(15) 0.0135(3) Uani d 1 . .
C C22 -0.0370(5) 0.40178(16) 0.9099(6) 0.0145(11) Uani d 1 . .
H H22 -0.0294 0.4238 0.9746 0.017 Uiso calc 1 . .
C C23 -0.0817(6) 0.36252(17) 0.9355(6) 0.0175(12) Uani d 1 . .
H H23 -0.1053 0.3578 1.0168 0.021 Uiso calc 1 . .
C C24 -0.0921(6) 0.33034(17) 0.8432(7) 0.0207(13) Uani d 1 . .
H H24 -0.1208 0.3033 0.8615 0.025 Uiso calc 1 . .
C C25 -0.0601(6) 0.33770(17) 0.7224(7) 0.0211(13) Uani d 1 . .
H H25 -0.0686 0.3156 0.6578 0.025 Uiso calc 1 . .
C C26 -0.0162(6) 0.37685(17) 0.6963(7) 0.0198(12) Uani d 1 . .
H H26 0.0050 0.3817 0.6137 0.024 Uiso calc 1 . .
C C27 0.1234(5) 0.45820(17) 0.6242(6) 0.0169(11) Uani d 1 . .
H H27A 0.0484 0.4449 0.5451 0.020 Uiso calc 1 . .
H H27B 0.1372 0.4870 0.5952 0.020 Uiso calc 1 . .
C C27B -0.3761(5) 0.75374(17) 0.3619(6) 0.0164(11) Uani d 1 . .
H H27C -0.3580 0.7251 0.3351 0.020 Uiso calc 1 . .
H H27D -0.4529 0.7659 0.2817 0.020 Uiso calc 1 . .
C C26B -0.5248(6) 0.83380(17) 0.4309(6) 0.0167(11) Uani d 1 . .
H H26B -0.5086 0.8287 0.3460 0.020 Uiso calc 1 . .
C C25B -0.5646(6) 0.87332(18) 0.4609(8) 0.0246(14) Uani d 1 . .
H H25B -0.5733 0.8954 0.3963 0.029 Uiso calc 1 . .
C C24B -0.5916(6) 0.88113(17) 0.5808(6) 0.0171(12) Uani d 1 . .
H H24B -0.6201 0.9083 0.5984 0.021 Uiso calc 1 . .
C C23B -0.5771(5) 0.84925(17) 0.6773(6) 0.0175(12) Uani d 1 . .
H H23B -0.5951 0.8545 0.7613 0.021 Uiso calc 1 . .
C C22B -0.5362(5) 0.80970(16) 0.6496(6) 0.0167(12) Uani d 1 . .
H H22B -0.5268 0.7878 0.7151 0.020 Uiso calc 1 . .
C C21B -0.5089(5) 0.80166(16) 0.5285(6) 0.0127(11) Uani d 1 . .
C C16B -0.5997(6) 0.67626(18) 0.4434(7) 0.0255(13) Uani d 1 . .
H H16B -0.5107 0.6630 0.4892 0.031 Uiso calc 1 . .
C C15B -0.7222(6) 0.65191(19) 0.3874(7) 0.0319(16) Uani d 1 . .
H H15B -0.7169 0.6223 0.3959 0.038 Uiso calc 1 . .
C C14B -0.8517(6) 0.67135(19) 0.3194(7) 0.0241(13) Uani d 1 . .
H H14B -0.9355 0.6550 0.2804 0.029 Uiso calc 1 . .
C C13B -0.8595(6) 0.7137(2) 0.3081(7) 0.0240(13) Uani d 1 . .
H H13B -0.9487 0.7268 0.2612 0.029 Uiso calc 1 . .
C C12B -0.7379(6) 0.73816(17) 0.3646(6) 0.0190(12) Uani d 1 . .
H H12B -0.7445 0.7678 0.3566 0.023 Uiso calc 1 . .
C C11B -0.6055(5) 0.71926(17) 0.4332(6) 0.0152(11) Uani d 1 . .
C C28 0.2630(6) 0.43390(17) 0.6502(6) 0.0166(11) Uani d 1 . .
H H28A 0.2744 0.4288 0.5590 0.020 Uiso calc 1 . .
H H28B 0.2532 0.4063 0.6899 0.020 Uiso calc 1 . .
C C28B -0.2398(6) 0.77977(17) 0.3860(6) 0.0197(12) Uani d 1 . .
H H28C -0.2540 0.8076 0.4213 0.024 Uiso calc 1 . .
H H28D -0.2269 0.7840 0.2950 0.024 Uiso calc 1 . .
C C29 0.4005(5) 0.45453(16) 0.7469(6) 0.0167(11) Uani d 1 . .
H H29A 0.4018 0.4842 0.7198 0.020 Uiso calc 1 . .
H H29B 0.4838 0.4405 0.7342 0.020 Uiso calc 1 . .
C C29B -0.1007(5) 0.76057(17) 0.4887(6) 0.0169(11) Uani d 1 . .
H H29C -0.0180 0.7745 0.4747 0.020 Uiso calc 1 . .
H H29D -0.0970 0.7306 0.4659 0.020 Uiso calc 1 . .
C C31 0.4403(5) 0.39548(16) 0.9623(6) 0.0126(10) Uani d 1 . .
C C32 0.3305(6) 0.37296(17) 0.9855(6) 0.0194(12) Uani d 1 . .
H H32 0.2511 0.3874 0.9951 0.023 Uiso calc 1 . .
C C33 0.3366(6) 0.32970(17) 0.9945(6) 0.0202(12) Uani d 1 . .
H H33 0.2609 0.3147 1.0096 0.024 Uiso calc 1 . .
C C34 0.4504(6) 0.30837(17) 0.9820(6) 0.0181(12) Uani d 1 . .
H H34 0.4535 0.2787 0.9875 0.022 Uiso calc 1 . .
C C35 0.5616(6) 0.33050(18) 0.9610(7) 0.0209(12) Uani d 1 . .
H H35 0.6416 0.3158 0.9540 0.025 Uiso calc 1 . .
C C36 0.5571(6) 0.37386(17) 0.9502(6) 0.0163(12) Uani d 1 . .
H H36 0.6329 0.3887 0.9346 0.020 Uiso calc 1 . .
C C41 0.5921(5) 0.47370(16) 1.0282(6) 0.0176(12) Uani d 1 . .
C C42 0.6914(6) 0.4860(2) 0.9675(7) 0.0271(14) Uani d 1 . .
H H42 0.6717 0.4819 0.8706 0.032 Uiso calc 1 . .
C C43 0.8217(7) 0.5045(2) 1.0501(8) 0.0342(16) Uani d 1 . .
H H43 0.8899 0.5128 1.0091 0.041 Uiso calc 1 . .
C C44 0.8492(6) 0.5106(2) 1.1905(8) 0.0331(17) Uani d 1 . .
H H44 0.9364 0.5232 1.2462 0.040 Uiso calc 1 . .
C C45 0.7526(6) 0.4987(2) 1.2494(7) 0.0292(15) Uani d 1 . .
H H45 0.7722 0.5030 1.3462 0.035 Uiso calc 1 . .
C C46 0.6250(6) 0.48018(18) 1.1690(7) 0.0248(13) Uani d 1 . .
H H46 0.5588 0.4718 1.2122 0.030 Uiso calc 1 . .
C C4B -0.2630(5) 0.70142(16) 0.9887(6) 0.0148(11) Uani d 1 . .
C C31B -0.0601(5) 0.82157(16) 0.6981(6) 0.0152(11) Uani d 1 . .
C C32B -0.1698(5) 0.84492(17) 0.7197(6) 0.0147(11) Uani d 1 . .
H H32B -0.2503 0.8310 0.7287 0.018 Uiso calc 1 . .
C C33B -0.1614(6) 0.88834(18) 0.7280(6) 0.0200(12) Uani d 1 . .
H H33B -0.2378 0.9041 0.7385 0.024 Uiso calc 1 . .
C C34B -0.0405(6) 0.90849(18) 0.7207(7) 0.0211(13) Uani d 1 . .
H H34B -0.0338 0.9381 0.7283 0.025 Uiso calc 1 . .
C C35B 0.0707(6) 0.88569(17) 0.7025(7) 0.0217(12) Uani d 1 . .
H H35B 0.1532 0.8996 0.6980 0.026 Uiso calc 1 . .
C C36B 0.0600(6) 0.84242(18) 0.6910(7) 0.0189(13) Uani d 1 . .
H H36B 0.1357 0.8268 0.6782 0.023 Uiso calc 1 . .
C C41B 0.0947(5) 0.74421(15) 0.7681(6) 0.0160(11) Uani d 1 . .
C C42B 0.1932(6) 0.73248(18) 0.7065(7) 0.0242(13) Uani d 1 . .
H H42B 0.1716 0.7358 0.6090 0.029 Uiso calc 1 . .
C C43B 0.3243(6) 0.71581(18) 0.7887(7) 0.0240(13) Uani d 1 . .
H H43B 0.3919 0.7079 0.7465 0.029 Uiso calc 1 . .
C C44B 0.3570(6) 0.71065(18) 0.9294(7) 0.0224(13) Uani d 1 . .
H H44B 0.4460 0.6989 0.9843 0.027 Uiso calc 1 . .
C C45B 0.2588(6) 0.7227(2) 0.9907(7) 0.0303(15) Uani d 1 . .
H H45B 0.2820 0.7200 1.0886 0.036 Uiso calc 1 . .
C C46B 0.1269(6) 0.73879(18) 0.9107(7) 0.0232(13) Uani d 1 . .
H H46B 0.0589 0.7460 0.9531 0.028 Uiso calc 1 . .

loop_
_atom_site_aniso_label
_atom_site_aniso_U_11
_atom_site_aniso_U_22
_atom_site_aniso_U_33
_atom_site_aniso_U_12
_atom_site_aniso_U_13
_atom_site_aniso_U_23
Cu1 0.0086(3) 0.0155(3) 0.0172(4) -0.0008(2) 0.0019(2) -0.0046(3)
S1 0.0134(6) 0.0137(6) 0.0220(8) 0.0002(4) 0.0025(5) 0.0010(5)
S2 0.0205(7) 0.0356(8) 0.0173(8) -0.0069(6) 0.0055(6) -0.0054(6)
P1 0.0081(6) 0.0125(6) 0.0176(8) -0.0012(4) -0.0001(5) -0.0005(5)
P2 0.0087(6) 0.0133(6) 0.0149(7) 0.0016(4) 0.0022(5) -0.0005(5)
N1 0.020(2) 0.022(2) 0.030(3) -0.0079(18) 0.008(2) -0.003(2)
N2 0.021(2) 0.021(2) 0.029(3) -0.0091(18) 0.006(2) 0.002(2)
N3 0.012(2) 0.023(2) 0.025(3) -0.0028(16) 0.007(2) -0.005(2)
C1 0.011(2) 0.012(2) 0.027(4) 0.0018(17) 0.005(2) 0.000(2)
C2 0.051(5) 0.037(4) 0.046(5) -0.022(3) 0.025(4) -0.008(3)
S2B 0.0154(6) 0.0307(7) 0.0172(8) -0.0035(5) 0.0024(5) 0.0025(6)
C1B 0.017(3) 0.008(3) 0.015(5) 0.0004(19) 0.004(4) -0.002(4)
N2B 0.018(4) 0.022(5) 0.015(5) 0.007(3) 0.004(3) 0.000(3)
C3B 0.040(6) 0.018(7) 0.022(5) 0.010(5) -0.010(4) -0.004(4)
N1B 0.021(4) 0.025(6) 0.022(6) 0.011(4) 0.007(4) 0.002(4)
C2B 0.047(7) 0.055(8) 0.026(6) 0.025(5) 0.015(5) 0.003(4)
C1C 0.017(3) 0.008(3) 0.015(5) 0.0004(19) 0.004(4) -0.002(4)
N2C 0.018(4) 0.022(5) 0.015(5) 0.007(3) 0.004(3) 0.000(3)
C3C 0.040(6) 0.018(7) 0.022(5) 0.010(5) -0.010(4) -0.004(4)
N1C 0.021(4) 0.025(6) 0.022(6) 0.011(4) 0.007(4) 0.002(4)
C2C 0.047(7) 0.055(8) 0.026(6) 0.025(5) 0.015(5) 0.003(4)
P2B 0.0086(6) 0.0156(6) 0.0172(8) -0.0001(4) 0.0035(5) 0.0021(5)
C3 0.034(4) 0.030(3) 0.030(4) -0.014(3) -0.001(3) 0.001(3)
N3B 0.014(2) 0.024(2) 0.034(3) -0.0022(17) 0.005(2) 0.005(2)
C4 0.008(2) 0.018(2) 0.020(3) -0.0029(17) 0.003(2) 0.001(2)
C11 0.011(2) 0.014(2) 0.022(4) -0.0019(19) -0.001(2) 0.001(2)
C12 0.014(2) 0.014(4) 0.017(7) 0.001(3) 0.000(3) 0.003(4)
C13 0.017(4) 0.020(6) 0.008(5) 0.000(4) 0.000(3) 0.007(5)
C14 0.013(2) 0.019(4) 0.042(9) 0.002(2) 0.006(3) 0.004(4)
C15 0.015(3) 0.014(3) 0.040(7) 0.000(2) 0.009(4) -0.001(4)
C16 0.012(3) 0.018(3) 0.037(8) -0.0030(19) 0.010(4) 0.001(4)
C11C 0.011(2) 0.014(2) 0.022(4) -0.0019(19) -0.001(2) 0.001(2)
C12C 0.014(2) 0.014(4) 0.017(7) 0.001(3) 0.000(3) 0.003(4)
C13C 0.014(2) 0.014(4) 0.017(7) 0.001(3) 0.000(3) 0.003(4)
C14C 0.013(2) 0.019(4) 0.042(9) 0.002(2) 0.006(3) 0.004(4)
C15C 0.015(3) 0.014(3) 0.040(7) 0.000(2) 0.009(4) -0.001(4)
C16C 0.012(3) 0.018(3) 0.037(8) -0.0030(19) 0.010(4) 0.001(4)
C21 0.010(2) 0.013(2) 0.016(3) -0.0005(17) 0.002(2) -0.002(2)
S1B 0.0211(7) 0.0174(7) 0.0390(10) 0.0079(5) 0.0039(7) 0.0061(6)
Cu1B 0.0091(3) 0.0173(3) 0.0221(4) 0.0009(2) 0.0026(3) 0.0066(3)
P1B 0.0091(6) 0.0126(6) 0.0172(8) 0.0006(4) 0.0024(5) 0.0012(5)
C22 0.013(2) 0.014(2) 0.011(3) 0.0011(17) -0.003(2) -0.003(2)
C23 0.012(2) 0.023(3) 0.016(3) -0.0002(18) 0.003(2) 0.005(2)
C24 0.016(3) 0.014(2) 0.029(4) -0.0015(19) 0.004(2) -0.001(2)
C25 0.024(3) 0.015(3) 0.023(4) -0.004(2) 0.007(3) -0.006(2)
C26 0.019(3) 0.019(3) 0.019(3) -0.004(2) 0.004(2) -0.003(2)
C27 0.015(2) 0.019(2) 0.013(3) -0.0005(19) 0.000(2) 0.003(2)
C27B 0.012(2) 0.023(3) 0.016(3) -0.0004(18) 0.007(2) -0.003(2)
C26B 0.019(3) 0.022(3) 0.010(3) 0.0022(19) 0.006(2) 0.001(2)
C25B 0.019(3) 0.017(3) 0.039(4) 0.005(2) 0.012(3) 0.011(3)
C24B 0.015(3) 0.015(2) 0.018(3) 0.0049(19) 0.002(2) 0.001(2)
C23B 0.011(2) 0.023(3) 0.015(3) -0.0001(19) 0.001(2) 0.000(2)
C22B 0.011(2) 0.013(2) 0.020(3) -0.0019(17) -0.002(2) 0.004(2)
C21B 0.006(2) 0.014(2) 0.014(3) -0.0003(16) -0.0027(19) -0.002(2)
C16B 0.016(3) 0.021(3) 0.034(4) -0.002(2) 0.001(2) 0.000(2)
C15B 0.022(3) 0.021(3) 0.043(4) -0.006(2) -0.001(3) -0.002(3)
C14B 0.016(3) 0.033(3) 0.025(3) -0.010(2) 0.009(2) -0.009(3)
C13B 0.006(2) 0.041(3) 0.024(3) -0.002(2) 0.003(2) -0.006(3)
C12B 0.016(3) 0.020(3) 0.018(3) -0.0010(18) 0.001(2) -0.002(2)
C11B 0.009(2) 0.024(3) 0.012(3) -0.0011(18) 0.0027(19) -0.002(2)
C28 0.017(3) 0.022(3) 0.010(3) 0.0007(19) 0.004(2) -0.001(2)
C28B 0.016(3) 0.022(3) 0.018(3) 0.0011(19) 0.001(2) 0.006(2)
C29 0.013(2) 0.016(2) 0.020(3) 0.0001(18) 0.004(2) -0.001(2)
C29B 0.012(2) 0.023(3) 0.019(3) -0.0038(19) 0.009(2) 0.001(2)
C31 0.014(2) 0.018(2) 0.006(3) 0.0031(18) 0.0025(19) 0.000(2)
C32 0.011(2) 0.019(3) 0.023(3) 0.0024(18) 0.000(2) 0.003(2)
C33 0.015(3) 0.023(3) 0.016(3) -0.0052(19) -0.003(2) 0.001(2)
C34 0.028(3) 0.017(3) 0.006(3) 0.001(2) 0.002(2) 0.000(2)
C35 0.022(3) 0.022(3) 0.016(3) 0.008(2) 0.004(2) -0.002(2)
C36 0.020(3) 0.020(3) 0.010(3) 0.002(2) 0.006(2) -0.001(2)
C41 0.010(2) 0.016(2) 0.025(3) 0.0033(17) 0.002(2) -0.003(2)
C42 0.019(3) 0.045(4) 0.021(3) -0.007(3) 0.012(2) -0.013(3)
C43 0.016(3) 0.046(4) 0.044(5) -0.010(3) 0.015(3) -0.012(3)
C44 0.009(3) 0.033(3) 0.050(5) -0.001(2) 0.000(3) -0.016(3)
C45 0.019(3) 0.037(3) 0.023(4) 0.001(2) -0.003(2) -0.010(3)
C46 0.018(3) 0.027(3) 0.029(4) 0.000(2) 0.007(2) -0.001(3)
C4B 0.011(2) 0.018(2) 0.017(3) -0.0019(18) 0.007(2) -0.005(2)
C31B 0.014(2) 0.014(2) 0.014(3) 0.0010(18) 0.000(2) 0.001(2)
C32B 0.010(2) 0.027(3) 0.008(3) 0.0006(19) 0.004(2) -0.002(2)
C33B 0.019(3) 0.027(3) 0.013(3) 0.003(2) 0.004(2) 0.000(2)
C34B 0.020(3) 0.016(3) 0.023(3) 0.000(2) 0.000(2) 0.004(2)
C35B 0.022(3) 0.020(3) 0.022(3) -0.004(2) 0.006(2) 0.002(2)
C36B 0.011(3) 0.019(3) 0.026(4) 0.0009(19) 0.007(2) 0.001(2)
C41B 0.013(2) 0.010(2) 0.022(3) -0.0036(17) 0.002(2) 0.002(2)
C42B 0.015(3) 0.025(3) 0.029(4) 0.002(2) 0.003(2) 0.004(3)
C43B 0.014(3) 0.025(3) 0.039(4) 0.003(2) 0.018(3) 0.005(3)
C44B 0.019(3) 0.019(3) 0.024(4) 0.000(2) 0.001(2) 0.003(2)
C45B 0.016(3) 0.038(3) 0.030(4) 0.004(2) -0.001(2) -0.001(3)
C46B 0.012(3) 0.030(3) 0.023(3) 0.003(2) 0.001(2) -0.003(2)

loop_
_atom_type_symbol
_atom_type_description
_atom_type_scat_dispersion_real
_atom_type_scat_dispersion_imag
_atom_type_scat_source
C C 0.0033 0.0016 'International Tables Vol C Tables 4.2.6.8 and 6.1.1.4'
H H 0.0000 0.0000 'International Tables Vol C Tables 4.2.6.8 and 6.1.1.4'
N N 0.0061 0.0033 'International Tables Vol C Tables 4.2.6.8 and 6.1.1.4'
P P 0.1023 0.0942 'International Tables Vol C Tables 4.2.6.8 and 6.1.1.4'
S S 0.1246 0.1234 'International Tables Vol C Tables 4.2.6.8 and 6.1.1.4'
Cu Cu 0.3201 1.2651 'International Tables Vol C Tables 4.2.6.8 and 6.1.1.4'

loop_
_geom_angle_atom_site_label_1
_geom_angle_atom_site_label_2
_geom_angle_atom_site_label_3
_geom_angle
N3 Cu1 P1 127.47(14)
N3 Cu1 P2 120.47(14)
P1 Cu1 P2 98.95(6)
N3 Cu1 S1 108.54(15)
P1 Cu1 S1 101.73(5)
P2 Cu1 S1 93.27(5)
C1 S1 Cu1 109.4(2)
C21 P1 C11C 100.8(10)
C21 P1 C27 105.0(3)
C11C P1 C27 100.9(16)
C21 P1 C11 101.7(6)
C27 P1 C11 104.0(9)
C21 P1 Cu1 116.34(19)
C11C P1 Cu1 123.3(10)
C27 P1 Cu1 108.22(17)
C11 P1 Cu1 120.0(6)
C41 P2 C31 104.5(2)
C41 P2 C29 105.5(3)
C31 P2 C29 100.2(2)
C41 P2 Cu1 114.79(18)
C31 P2 Cu1 123.29(18)
C29 P2 Cu1 106.41(17)
C1 N1 C2 123.9(5)
C1 N1 H1 118.0
C2 N1 H1 118.0
C1 N2 C3 124.6(5)
C1 N2 H2 117.7
C3 N2 H2 117.7
C4 N3 Cu1 171.7(4)
N2 C1 N1 119.7(5)
N2 C1 S1 120.2(4)
N1 C1 S1 120.1(5)
N1 C2 H2C 109.5
N1 C2 H2D 109.5
H2C C2 H2D 109.5
N1 C2 H2E 109.5
H2C C2 H2E 109.5
H2D C2 H2E 109.5
N2B C1B N1B 118.9(11)
N2B C1B S1B 117.3(9)
N1B C1B S1B 123.8(9)
C1B N2B C3B 126.0(11)
C1B N2B H2L 117.0
C3B N2B H2L 117.0
N2B C3B H3BA 109.5
N2B C3B H3BB 109.5
H3BA C3B H3BB 109.5
N2B C3B H3BC 109.5
H3BA C3B H3BC 109.5
H3BB C3B H3BC 109.5
C1B N1B C2B 123.1(11)
C1B N1B H1B 118.4
C2B N1B H1B 118.4
N1B C2B H2F 109.5
N1B C2B H2G 109.5
H2F C2B H2G 109.5
N1B C2B H2H 109.5
H2F C2B H2H 109.5
H2G C2B H2H 109.5
N1C C1C N2C 119(2)
N1C C1C S1B 115.5(16)
N2C C1C S1B 125.0(17)
C1C N2C C3C 122(2)
C1C N2C H2M 119.2
C3C N2C H2M 119.2
N2C C3C H3BD 109.5
N2C C3C H3BE 109.5
H3BD C3C H3BE 109.5
N2C C3C H3BF 109.5
H3BD C3C H3BF 109.5
H3BE C3C H3BF 109.5
C1C N1C C2C 125(2)
C1C N1C H1C 117.4
C2C N1C H1C 117.4
N1C C2C H2I 109.5
N1C C2C H2J 109.5
H2I C2C H2J 109.5
N1C C2C H2K 109.5
H2I C2C H2K 109.5
H2J C2C H2K 109.5
C29B P2B C31B 101.1(3)
C29B P2B C41B 104.8(3)
C31B P2B C41B 103.3(2)
C29B P2B Cu1B 106.01(17)
C31B P2B Cu1B 125.14(19)
C41B P2B Cu1B 114.14(17)
N2 C3 H3A 109.5
N2 C3 H3B 109.5
H3A C3 H3B 109.5
N2 C3 H3C 109.5
H3A C3 H3C 109.5
H3B C3 H3C 109.5
C4B N3B Cu1B 165.8(5)
N3 C4 S2 178.5(5)
C16 C11 C12 120.1(12)
C16 C11 P1 118.2(11)
C12 C11 P1 121.6(10)
C11 C12 C13 119.5(11)
C11 C12 H12 120.2
C13 C12 H12 120.2
C14 C13 C12 120.5(11)
C14 C13 H13 119.8
C12 C13 H13 119.8
C13 C14 C15 120.0(11)
C13 C14 H14 120.0
C15 C14 H14 120.0
C14 C15 C16 120.2(10)
C14 C15 H15 119.9
C16 C15 H15 119.9
C11 C16 C15 119.5(10)
C11 C16 H16 120.3
C15 C16 H16 120.3
C16C C11C C12C 120(2)
C16C C11C P1 119.5(19)
C12C C11C P1 121.0(19)
C11C C12C C13C 119.9(19)
C11C C12C H12C 120.1
C13C C12C H12C 120.1
C14C C13C C12C 120.5(19)
C14C C13C H13C 119.7
C12C C13C H13C 119.7
C13C C14C C15C 121(2)
C13C C14C H14C 119.4
C15C C14C H14C 119.4
C14C C15C C16C 118.1(17)
C14C C15C H15C 120.9
C16C C15C H15C 120.9
C11C C16C C15C 120.3(18)
C11C C16C H16C 119.8
C15C C16C H16C 119.8
C22 C21 C26 118.9(5)
C22 C21 P1 116.8(4)
C26 C21 P1 124.3(5)
C1B S1B Cu1B 111.4(5)
C1C S1B Cu1B 103.0(10)
N3B Cu1B P1B 127.96(15)
N3B Cu1B P2B 120.23(15)
P1B Cu1B P2B 99.20(6)
N3B Cu1B S1B 108.75(15)
P1B Cu1B S1B 99.28(6)
P2B Cu1B S1B 94.95(6)
C11B P1B C21B 103.2(2)
C11B P1B C27B 102.0(3)
C21B P1B C27B 105.6(3)
C11B P1B Cu1B 121.51(19)
C21B P1B Cu1B 114.00(19)
C27B P1B Cu1B 108.87(18)
C23 C22 C21 120.9(5)
C23 C22 H22 119.6
C21 C22 H22 119.6
C24 C23 C22 120.1(6)
C24 C23 H23 119.9
C22 C23 H23 119.9
C23 C24 C25 119.6(5)
C23 C24 H24 120.2
C25 C24 H24 120.2
C26 C25 C24 120.5(6)
C26 C25 H25 119.8
C24 C25 H25 119.8
C25 C26 C21 120.0(6)
C25 C26 H26 120.0
C21 C26 H26 120.0
C28 C27 P1 116.8(4)
C28 C27 H27A 108.1
P1 C27 H27A 108.1
C28 C27 H27B 108.1
P1 C27 H27B 108.1
H27A C27 H27B 107.3
C28B C27B P1B 116.9(4)
C28B C27B H27C 108.1
P1B C27B H27C 108.1
C28B C27B H27D 108.1
P1B C27B H27D 108.1
H27C C27B H27D 107.3
C25B C26B C21B 118.8(6)
C25B C26B H26B 120.6
C21B C26B H26B 120.6
C24B C25B C26B 121.5(6)
C24B C25B H25B 119.2
C26B C25B H25B 119.2
C25B C24B C23B 119.9(5)
C25B C24B H24B 120.1
C23B C24B H24B 120.1
C22B C23B C24B 119.3(6)
C22B C23B H23B 120.3
C24B C23B H23B 120.3
C21B C22B C23B 121.0(5)
C21B C22B H22B 119.5
C23B C22B H22B 119.5
C22B C21B C26B 119.5(5)
C22B C21B P1B 117.2(4)
C26B C21B P1B 123.2(5)
C11B C16B C15B 121.1(5)
C11B C16B H16B 119.4
C15B C16B H16B 119.4
C14B C15B C16B 119.3(5)
C14B C15B H15B 120.3
C16B C15B H15B 120.3
C13B C14B C15B 120.4(5)
C13B C14B H14B 119.8
C15B C14B H14B 119.8
C14B C13B C12B 120.5(5)
C14B C13B H13B 119.7
C12B C13B H13B 119.7
C13B C12B C11B 120.3(5)
C13B C12B H12B 119.9
C11B C12B H12B 119.9
C16B C11B C12B 118.4(5)
C16B C11B P1B 119.4(4)
C12B C11B P1B 122.2(4)
C27 C28 C29 116.8(5)
C27 C28 H28A 108.1
C29 C28 H28A 108.1
C27 C28 H28B 108.1
C29 C28 H28B 108.1
H28A C28 H28B 107.3
C27B C28B C29B 115.5(5)
C27B C28B H28C 108.4
C29B C28B H28C 108.4
C27B C28B H28D 108.4
C29B C28B H28D 108.4
H28C C28B H28D 107.5
C28 C29 P2 112.9(4)
C28 C29 H29A 109.0
P2 C29 H29A 109.0
C28 C29 H29B 109.0
P2 C29 H29B 109.0
H29A C29 H29B 107.8
C28B C29B P2B 114.3(4)
C28B C29B H29C 108.7
P2B C29B H29C 108.7
C28B C29B H29D 108.7
P2B C29B H29D 108.7
H29C C29B H29D 107.6
C36 C31 C32 119.1(5)
C36 C31 P2 122.2(4)
C32 C31 P2 118.5(4)
C33 C32 C31 120.4(5)
C33 C32 H32 119.8
C31 C32 H32 119.8
C34 C33 C32 120.7(6)
C34 C33 H33 119.7
C32 C33 H33 119.7
C33 C34 C35 119.4(5)
C33 C34 H34 120.3
C35 C34 H34 120.3
C36 C35 C34 120.9(5)
C36 C35 H35 119.6
C34 C35 H35 119.6
C35 C36 C31 119.5(6)
C35 C36 H36 120.3
C31 C36 H36 120.3
C46 C41 C42 118.1(5)
C46 C41 P2 117.3(5)
C42 C41 P2 124.5(5)
C41 C42 C43 120.0(6)
C41 C42 H42 120.0
C43 C42 H42 120.0
C44 C43 C42 119.6(6)
C44 C43 H43 120.2
C42 C43 H43 120.2
C45 C44 C43 120.3(6)
C45 C44 H44 119.8
C43 C44 H44 119.8
C44 C45 C46 120.3(7)
C44 C45 H45 119.9
C46 C45 H45 119.9
C41 C46 C45 121.7(6)
C41 C46 H46 119.2
C45 C46 H46 119.2
N3B C4B S2B 178.5(5)
C36B C31B C32B 118.9(5)
C36B C31B P2B 122.2(4)
C32B C31B P2B 118.8(4)
C33B C32B C31B 120.4(5)
C33B C32B H32B 119.8
C31B C32B H32B 119.8
C34B C33B C32B 119.6(5)
C34B C33B H33B 120.2
C32B C33B H33B 120.2
C33B C34B C35B 120.6(5)
C33B C34B H34B 119.7
C35B C34B H34B 119.7
C36B C35B C34B 119.4(5)
C36B C35B H35B 120.3
C34B C35B H35B 120.3
C35B C36B C31B 120.9(5)
C35B C36B H36B 119.5
C31B C36B H36B 119.5
C42B C41B C46B 119.7(5)
C42B C41B P2B 124.1(5)
C46B C41B P2B 116.2(4)
C41B C42B C43B 119.6(6)
C41B C42B H42B 120.2
C43B C42B H42B 120.2
C44B C43B C42B 120.9(6)
C44B C43B H43B 119.5
C42B C43B H43B 119.5
C43B C44B C45B 119.3(6)
C43B C44B H44B 120.3
C45B C44B H44B 120.3
C44B C45B C46B 120.7(7)
C44B C45B H45B 119.6
C46B C45B H45B 119.6
C45B C46B C41B 119.7(6)
C45B C46B H46B 120.2
C41B C46B H46B 120.2

loop_
_geom_bond_atom_site_label_1
_geom_bond_atom_site_label_2
_geom_bond_distance
Cu1 N3 1.957(5)
Cu1 P1 2.2348(15)
Cu1 P2 2.2683(14)
Cu1 S1 2.4292(15)
S1 C1 1.724(6)
S2 C4 1.634(6)
P1 C21 1.817(5)
P1 C11C 1.82(3)
P1 C27 1.838(6)
P1 C11 1.842(17)
P2 C41 1.816(6)
P2 C31 1.828(5)
P2 C29 1.852(6)
N1 C1 1.336(7)
N1 C2 1.447(10)
N1 H1 0.8800
N2 C1 1.312(8)
N2 C3 1.461(8)
N2 H2 0.8800
N3 C4 1.149(8)
C2 H2C 0.9800
C2 H2D 0.9800
C2 H2E 0.9800
S2B C4B 1.654(6)
C1B N2B 1.322(12)
C1B N1B 1.332(11)
C1B S1B 1.675(14)
N2B C3B 1.467(11)
N2B H2L 0.8800
C3B H3BA 0.9800
C3B H3BB 0.9800
C3B H3BC 0.9800
N1B C2B 1.438(14)
N1B H1B 0.8800
C2B H2F 0.9800
C2B H2G 0.9800
C2B H2H 0.9800
C1C N1C 1.320(18)
C1C N2C 1.335(19)
C1C S1B 1.82(3)
N2C C3C 1.466(18)
N2C H2M 0.8800
C3C H3BD 0.9800
C3C H3BE 0.9800
C3C H3BF 0.9800
N1C C2C 1.43(2)
N1C H1C 0.8800
C2C H2I 0.9800
C2C H2J 0.9800
C2C H2K 0.9800
P2B C29B 1.824(6)
P2B C31B 1.827(5)
P2B C41B 1.836(5)
P2B Cu1B 2.2688(15)
C3 H3A 0.9800
C3 H3B 0.9800
C3 H3C 0.9800
N3B C4B 1.152(8)
N3B Cu1B 1.954(6)
C11 C16 1.384(14)
C11 C12 1.387(12)
C12 C13 1.412(11)
C12 H12 0.9500
C13 C14 1.358(13)
C13 H13 0.9500
C14 C15 1.387(13)
C14 H14 0.9500
C15 C16 1.406(11)
C15 H15 0.9500
C16 H16 0.9500
C11C C16C 1.379(19)
C11C C12C 1.389(18)
C12C C13C 1.394(18)
C12C H12C 0.9500
C13C C14C 1.346(19)
C13C H13C 0.9500
C14C C15C 1.40(2)
C14C H14C 0.9500
C15C C16C 1.411(17)
C15C H15C 0.9500
C16C H16C 0.9500
C21 C22 1.387(9)
C21 C26 1.398(8)
S1B Cu1B 2.3997(17)
Cu1B P1B 2.2363(15)
P1B C11B 1.822(5)
P1B C21B 1.825(5)
P1B C27B 1.845(6)
C22 C23 1.387(7)
C22 H22 0.9500
C23 C24 1.375(8)
C23 H23 0.9500
C24 C25 1.395(10)
C24 H24 0.9500
C25 C26 1.382(8)
C25 H25 0.9500
C26 H26 0.9500
C27 C28 1.536(7)
C27 H27A 0.9900
C27 H27B 0.9900
C27B C28B 1.540(7)
C27B H27C 0.9900
C27B H27D 0.9900
C26B C25B 1.390(8)
C26B C21B 1.402(8)
C26B H26B 0.9500
C25B C24B 1.364(10)
C25B H25B 0.9500
C24B C23B 1.391(8)
C24B H24B 0.9500
C23B C22B 1.387(8)
C23B H23B 0.9500
C22B C21B 1.379(9)
C22B H22B 0.9500
C16B C11B 1.378(8)
C16B C15B 1.395(8)
C16B H16B 0.9500
C15B C14B 1.387(9)
C15B H15B 0.9500
C14B C13B 1.360(9)
C14B H14B 0.9500
C13B C12B 1.391(7)
C13B H13B 0.9500
C12B C11B 1.402(7)
C12B H12B 0.9500
C28 C29 1.537(7)
C28 H28A 0.9900
C28 H28B 0.9900
C28B C29B 1.551(8)
C28B H28C 0.9900
C28B H28D 0.9900
C29 H29A 0.9900
C29 H29B 0.9900
C29B H29C 0.9900
C29B H29D 0.9900
C31 C36 1.396(8)
C31 C32 1.397(8)
C32 C33 1.386(8)
C32 H32 0.9500
C33 C34 1.367(9)
C33 H33 0.9500
C34 C35 1.392(9)
C34 H34 0.9500
C35 C36 1.390(8)
C35 H35 0.9500
C36 H36 0.9500
C41 C46 1.377(9)
C41 C42 1.393(9)
C42 C43 1.415(9)
C42 H42 0.9500
C43 C44 1.378(11)
C43 H43 0.9500
C44 C45 1.354(10)
C44 H44 0.9500
C45 C46 1.388(8)
C45 H45 0.9500
C46 H46 0.9500
C31B C36B 1.394(8)
C31B C32B 1.403(7)
C32B C33B 1.391(8)
C32B H32B 0.9500
C33B C34B 1.391(9)
C33B H33B 0.9500
C34B C35B 1.392(9)
C34B H34B 0.9500
C35B C36B 1.390(8)
C35B H35B 0.9500
C36B H36B 0.9500
C41B C42B 1.388(9)
C41B C46B 1.391(9)
C42B C43B 1.395(8)
C42B H42B 0.9500
C43B C44B 1.370(10)
C43B H43B 0.9500
C44B C45B 1.386(10)
C44B H44B 0.9500
C45B C46B 1.388(8)
C45B H45B 0.9500
C46B H46B 0.9500

loop_
_geom_hbond_atom_site_label_D
_geom_hbond_atom_site_label_H
_geom_hbond_atom_site_label_A
_geom_hbond_site_symmetry_A
_geom_hbond_distance_DH
_geom_hbond_distance_HA
_geom_hbond_distance_DA
_geom_hbond_angle_DHA
N1 H1 S2B 1_655 0.88 2.64 3.466(5) 157.6
N2 H2 N3 . 0.88 2.32 3.174(7) 164.5
N2B H2L N3B . 0.88 2.43 3.286(13) 164.3
N1B H1B S1 . 0.88 2.55 3.350(13) 151.0
N2C H2M N3B . 0.88 2.50 3.24(2) 141.5
N1C H1C S1 . 0.88 2.58 3.34(2) 146.0

loop_
_geom_torsion_atom_site_label_1
_geom_torsion_atom_site_label_2
_geom_torsion_atom_site_label_3
_geom_torsion_atom_site_label_4
_geom_torsion
C3 N2 C1 N1 -3.0(9)
C3 N2 C1 S1 177.9(5)
C2 N1 C1 N2 178.9(6)
C2 N1 C1 S1 -2.0(8)
Cu1 S1 C1 N2 -24.5(5)
Cu1 S1 C1 N1 156.4(4)
N1B C1B N2B C3B 3(2)
S1B C1B N2B C3B -177.5(10)
N2B C1B N1B C2B 172.5(16)
S1B C1B N1B C2B -7(3)
N1C C1C N2C C3C 3(4)
S1B C1C N2C C3C 173(2)
N2C C1C N1C C2C 176(3)
S1B C1C N1C C2C 5(4)
C21 P1 C11 C16 139.8(17)
C27 P1 C11 C16 -111.3(18)
Cu1 P1 C11 C16 10(2)
C21 P1 C11 C12 -36.9(16)
C27 P1 C11 C12 72.0(15)
Cu1 P1 C11 C12 -166.9(12)
C16 C11 C12 C13 0.8(19)
P1 C11 C12 C13 177.4(17)
C11 C12 C13 C14 3.6(16)
C12 C13 C14 C15 -6(3)
C13 C14 C15 C16 4(3)
C12 C11 C16 C15 -3(2)
P1 C11 C16 C15 -179.3(12)
C14 C15 C16 C11 0(2)
C21 P1 C11C C16C 161(3)
C27 P1 C11C C16C -91(3)
Cu1 P1 C11C C16C 29(4)
C21 P1 C11C C12C -17(3)
C27 P1 C11C C12C 91(3)
Cu1 P1 C11C C12C -149(2)
C16C C11C C12C C13C 1(3)
P1 C11C C12C C13C 179(4)
C11C C12C C13C C14C -1(3)
C12C C13C C14C C15C 4(5)
C13C C14C C15C C16C -7(5)
C12C C11C C16C C15C -4(4)
P1 C11C C16C C15C 178(2)
C14C C15C C16C C11C 7(4)
C11C P1 C21 C22 -85.8(16)
C27 P1 C21 C22 169.7(4)
C11 P1 C21 C22 -82.2(9)
Cu1 P1 C21 C22 50.1(4)
C11C P1 C21 C26 94.4(16)
C27 P1 C21 C26 -10.1(5)
C11 P1 C21 C26 98.1(10)
Cu1 P1 C21 C26 -129.7(4)
N2B C1B S1B Cu1B 28.9(17)
N1B C1B S1B Cu1B -151.7(15)
N1C C1C S1B Cu1B -142(3)
N2C C1C S1B Cu1B 48(3)
C26 C21 C22 C23 0.7(8)
P1 C21 C22 C23 -179.1(4)
C21 C22 C23 C24 0.5(8)
C22 C23 C24 C25 -1.3(8)
C23 C24 C25 C26 1.0(9)
C24 C25 C26 C21 0.2(9)
C22 C21 C26 C25 -1.1(8)
P1 C21 C26 C25 178.7(4)
C21 P1 C27 C28 -70.4(4)
C11C P1 C27 C28 -174.8(9)
C11 P1 C27 C28 -176.8(6)
Cu1 P1 C27 C28 54.5(4)
C11B P1B C27B C28B 177.2(4)
C21B P1B C27B C28B 69.6(4)
Cu1B P1B C27B C28B -53.1(4)
C21B C26B C25B C24B -1.5(9)
C26B C25B C24B C23B 1.0(9)
C25B C24B C23B C22B -0.4(8)
C24B C23B C22B C21B 0.4(8)
C23B C22B C21B C26B -0.9(8)
C23B C22B C21B P1B 175.4(4)
C25B C26B C21B C22B 1.4(8)
C25B C26B C21B P1B -174.6(4)
C11B P1B C21B C22B 87.1(4)
C27B P1B C21B C22B -166.2(4)
Cu1B P1B C21B C22B -46.7(4)
C11B P1B C21B C26B -96.8(5)
C27B P1B C21B C26B 10.0(5)
Cu1B P1B C21B C26B 129.4(4)
C11B C16B C15B C14B 0.6(11)
C16B C15B C14B C13B -0.4(11)
C15B C14B C13B C12B 0.0(10)
C14B C13B C12B C11B 0.4(10)
C15B C16B C11B C12B -0.3(10)
C15B C16B C11B P1B 179.6(6)
C13B C12B C11B C16B -0.2(9)
C13B C12B C11B P1B 179.9(5)
C21B P1B C11B C16B -159.8(5)
C27B P1B C11B C16B 90.8(5)
Cu1B P1B C11B C16B -30.4(6)
C21B P1B C11B C12B 20.1(6)
C27B P1B C11B C12B -89.4(5)
Cu1B P1B C11B C12B 149.4(4)
P1 C27 C28 C29 -70.8(6)
P1B C27B C28B C29B 69.2(6)
C27 C28 C29 P2 74.9(6)
C41 P2 C29 C28 175.3(4)
C31 P2 C29 C28 67.0(4)
Cu1 P2 C29 C28 -62.3(4)
C27B C28B C29B P2B -75.8(6)
C31B P2B C29B C28B -68.3(4)
C41B P2B C29B C28B -175.4(4)
Cu1B P2B C29B C28B 63.5(4)
C41 P2 C31 C36 -45.9(5)
C29 P2 C31 C36 63.2(5)
Cu1 P2 C31 C36 -179.3(4)
C41 P2 C31 C32 139.8(5)
C29 P2 C31 C32 -111.1(5)
Cu1 P2 C31 C32 6.4(5)
C36 C31 C32 C33 -0.8(9)
P2 C31 C32 C33 173.6(5)
C31 C32 C33 C34 0.5(9)
C32 C33 C34 C35 0.5(9)
C33 C34 C35 C36 -1.2(9)
C34 C35 C36 C31 0.8(9)
C32 C31 C36 C35 0.2(9)
P2 C31 C36 C35 -174.1(5)
C31 P2 C41 C46 -82.7(5)
C29 P2 C41 C46 172.2(4)
Cu1 P2 C41 C46 55.4(5)
C31 P2 C41 C42 100.3(5)
C29 P2 C41 C42 -4.8(6)
Cu1 P2 C41 C42 -121.7(5)
C46 C41 C42 C43 -0.1(9)
P2 C41 C42 C43 177.0(5)
C41 C42 C43 C44 -0.3(10)
C42 C43 C44 C45 0.3(10)
C43 C44 C45 C46 0.1(10)
C42 C41 C46 C45 0.5(9)
P2 C41 C46 C45 -176.7(5)
C44 C45 C46 C41 -0.5(9)
C29B P2B C31B C36B -66.2(5)
C41B P2B C31B C36B 42.1(6)
Cu1B P2B C31B C36B 175.0(4)
C29B P2B C31B C32B 110.8(5)
C41B P2B C31B C32B -140.9(5)
Cu1B P2B C31B C32B -8.0(5)
C36B C31B C32B C33B 2.7(8)
P2B C31B C32B C33B -174.4(4)
C31B C32B C33B C34B -2.8(8)
C32B C33B C34B C35B 1.3(9)
C33B C34B C35B C36B 0.2(10)
C34B C35B C36B C31B -0.3(10)
C32B C31B C36B C35B -1.2(9)
P2B C31B C36B C35B 175.8(5)
C29B P2B C41B C42B 6.2(5)
C31B P2B C41B C42B -99.3(5)
Cu1B P2B C41B C42B 121.7(4)
C29B P2B C41B C46B -171.4(4)
C31B P2B C41B C46B 83.1(5)
Cu1B P2B C41B C46B -55.8(4)
C46B C41B C42B C43B -0.7(8)
P2B C41B C42B C43B -178.2(4)
C41B C42B C43B C44B 0.3(9)
C42B C43B C44B C45B -0.9(9)
C43B C44B C45B C46B 1.8(9)
C44B C45B C46B C41B -2.3(9)
C42B C41B C46B C45B 1.7(8)
P2B C41B C46B C45B 179.4(5)
